data_7114059
loop_
_publ_author_name
'Barbaro, Pierluigi'
'Bianchini, Claudio'
'Giambastiani, Giuliano'
'Togni, Antonio'

_publ_section_title
;
 The first tridentate phosphine ligand combining planar, phosphorus and
 carbon chiralityElectronic supplementary information (ESI) available:
 experimental section. See http://www.rsc.org/suppdata/cc/b2/b208384a/
;
_journal_issue 22
_journal_name_full 'Chemical Communications'
_journal_page_first 2672
_journal_paper_doi 10.1039/b208384a
_journal_year 2002
_chemical_formula_sum 'C44 H47 B2 Fe O P3'
_chemical_formula_weight 762.2
_chemical_name_systematic
;
(R)-1-[(S)-2-(diphenylphosphino)ferrocenyl]-ethyl-(R)-[phenylphosphin-2-
(diphenylphosphinoyl)ethane].2BH3
;
_space_group_IT_number 19
_symmetry_space_group_name_Hall 'P 2ac 2ab'
_symmetry_space_group_name_H-M 'P 21 21 21'
_atom_sites_solution_hydrogens geom
_atom_sites_solution_primary direct
_atom_sites_solution_secondary difmap
_audit_creation_date 2002-09-19T09:12:46-00:00
_audit_creation_method 'WinGX routine CIF_UPDATE'
_cell_angle_alpha 90
_cell_angle_beta 90
_cell_angle_gamma 90
_cell_formula_units_Z 4
_cell_length_a 11.436(15)
_cell_length_b 31.504(5)
_cell_length_c 11.270(3)
_cell_measurement_temperature 293(2)
_cell_volume 4060(5)
_computing_structure_refinement 'SHELXL-97 (Sheldrick, 1997)'
_diffrn_ambient_temperature 293(2)
_diffrn_measured_fraction_theta_full 0.999
_diffrn_measured_fraction_theta_max 0.999
_diffrn_radiation_monochromator graphite
_diffrn_radiation_type MoK\a
_diffrn_radiation_wavelength 0.71073
_diffrn_reflns_av_unetI/netI 0.0713
_diffrn_reflns_limit_h_max 12
_diffrn_reflns_limit_h_min 0
_diffrn_reflns_limit_k_max 34
_diffrn_reflns_limit_k_min 0
_diffrn_reflns_limit_l_max 12
_diffrn_reflns_limit_l_min 0
_diffrn_reflns_number 3202
_diffrn_reflns_theta_full 22.96
_diffrn_reflns_theta_max 22.96
_diffrn_reflns_theta_min 2.2
_exptl_absorpt_coefficient_mu 0.522
_exptl_absorpt_correction_T_max 0.9293
_exptl_absorpt_correction_T_min 0.8836
_exptl_absorpt_correction_type psi-scan
_exptl_absorpt_process_details
;
North A.C.T., Phillips D.C. & Mathews F.S. (1968) Acta. Cryst. A24, 351
Number of psi-scan sets used was   2
Theta correction was applied.
Averaged transmission function was used.
No Fourier smoothing was applied.
;
_exptl_crystal_density_diffrn 1.247
_exptl_crystal_density_method 'not measured'
_exptl_crystal_F_000 1600
_exptl_crystal_size_max 0.55
_exptl_crystal_size_mid 0.35
_exptl_crystal_size_min 0.1
_refine_diff_density_max 0.24
_refine_diff_density_min -0.341
_refine_diff_density_rms 0.056
_refine_ls_abs_structure_details 'Flack H D (1983), Acta Cryst. A39, 876-881'
_refine_ls_abs_structure_Flack -0.04(5)
_refine_ls_extinction_method none
_refine_ls_goodness_of_fit_ref 0.848
_refine_ls_hydrogen_treatment mixed
_refine_ls_matrix_type full
_refine_ls_number_parameters 405
_refine_ls_number_reflns 3202
_refine_ls_number_restraints 0
_refine_ls_restrained_S_all 0.848
_refine_ls_R_factor_all 0.1055
_refine_ls_R_factor_gt 0.05
_refine_ls_shift/su_max 0.012
_refine_ls_shift/su_mean 0.001
_refine_ls_structure_factor_coef Fsqd
_refine_ls_weighting_details 'calc w=1/[\s^2^(Fo^2^)+(0.0591P)^2^+11.0690P] where P=(Fo^2^+2Fc^2^)/3'
_refine_ls_weighting_scheme calc
_refine_ls_wR_factor_gt 0.1094
_refine_ls_wR_factor_ref 0.1368
_reflns_number_gt 2234
_reflns_number_total 3202
_reflns_threshold_expression >2sigma(I)
_cod_data_source_file b208384a.txt
_cod_data_source_block (R,S,R)-PPPO(h)-2BH3
_cod_original_sg_symbol_H-M P212121
_cod_database_code 7114059
_exptl_absorpt_factor_mur 0.052
_exptl_absorpt_correction_t_ave 0.8981

loop_
_symmetry_equiv_pos_as_xyz
'x, y, z'
'-x+1/2, -y, z+1/2'
'x+1/2, -y+1/2, -z'
'-x, y+1/2, -z+1/2'

loop_
_atom_site_label
_atom_site_type_symbol
_atom_site_fract_x
_atom_site_fract_y
_atom_site_fract_z
_atom_site_U_iso_or_equiv
_atom_site_adp_type
_atom_site_occupancy
_atom_site_symmetry_multiplicity
_atom_site_calc_flag
_atom_site_refinement_flags
Fe1 Fe 0.00076(11) 0.93613(4) 0.27375(12) 0.0551(4) Uani 1 1 d .
P1 P 0.0542(2) 0.83677(8) 0.1604(2) 0.0508(6) Uani 1 1 d .
P2 P 0.40528(19) 0.92279(7) 0.1930(2) 0.0459(6) Uani 1 1 d .
P3 P 0.5471(2) 0.85944(7) 0.5142(2) 0.0467(6) Uani 1 1 d .
B1 B 0.0249(12) 0.8510(4) -0.0029(10) 0.079(4) Uani 1 1 d .
H1A H 0.0961 0.8607 -0.039 0.093(12) Uiso 1 1 calc R
H1B H -0.0329 0.8731 -0.0069 0.093(12) Uiso 1 1 calc R
H1C H -0.003 0.8264 -0.0442 0.093(12) Uiso 1 1 calc R
B2 B 0.4544(10) 0.9791(3) 0.2318(13) 0.074(4) Uani 1 1 d .
H2A H 0.4487 0.9968 0.1627 0.093(12) Uiso 1 1 calc R
H2B H 0.534 0.9785 0.2588 0.093(12) Uiso 1 1 calc R
H2C H 0.4052 0.9902 0.2933 0.093(12) Uiso 1 1 calc R
O1 O 0.5403(6) 0.81352(17) 0.4922(5) 0.0630(17) Uani 1 1 d .
C1 C 0.0860(7) 0.8795(2) 0.2604(7) 0.044(2) Uani 1 1 d .
C2 C 0.1681(7) 0.9134(2) 0.2410(8) 0.044(2) Uani 1 1 d .
C3 C 0.1649(8) 0.9395(3) 0.3456(8) 0.055(2) Uani 1 1 d .
H3 H 0.2079 0.9642 0.3575 0.081(9) Uiso 1 1 calc R
C4 C 0.0855(8) 0.9214(3) 0.4273(8) 0.057(2) Uani 1 1 d .
H4 H 0.0682 0.932 0.5024 0.081(9) Uiso 1 1 calc R
C5 C 0.0373(7) 0.8850(3) 0.3758(8) 0.053(2) Uani 1 1 d .
H5 H -0.0175 0.8672 0.4111 0.081(9) Uiso 1 1 calc R
C6 C -0.0561(11) 0.9771(5) 0.1467(14) 0.090(4) Uani 1 1 d .
H6 H -0.0139 0.9861 0.0809 0.081(9) Uiso 1 1 calc R
C7 C -0.0593(10) 0.9962(3) 0.2543(14) 0.082(3) Uani 1 1 d .
H7 H -0.0181 1.0206 0.2745 0.081(9) Uiso 1 1 calc R
C8 C -0.1313(14) 0.9745(5) 0.3282(14) 0.113(5) Uani 1 1 d .
H8 H -0.1481 0.9804 0.4072 0.081(9) Uiso 1 1 calc R
C9 C -0.1736(12) 0.9420(6) 0.261(3) 0.162(12) Uani 1 1 d .
H9 H -0.2287 0.9226 0.288 0.081(9) Uiso 1 1 calc R
C10 C -0.1285(16) 0.9409(6) 0.153(2) 0.142(9) Uani 1 1 d .
H10 H -0.1416 0.9207 0.0943 0.081(9) Uiso 1 1 calc R
C11 C 0.2533(7) 0.9169(3) 0.1397(7) 0.048(2) Uani 1 1 d .
H11 H 0.2497 0.8901 0.0961 0.081(9) Uiso 1 1 calc R
C12 C 0.2268(8) 0.9527(3) 0.0490(8) 0.061(3) Uani 1 1 d .
H12A H 0.2218 0.9794 0.0898 0.093(12) Uiso 1 1 calc R
H12B H 0.1539 0.9469 0.01 0.093(12) Uiso 1 1 calc R
H12C H 0.2883 0.954 -0.0088 0.093(12) Uiso 1 1 calc R
C13 C 0.4203(7) 0.8872(3) 0.3183(7) 0.048(2) Uani 1 1 d .
H13A H 0.3583 0.893 0.3748 0.081(9) Uiso 1 1 calc R
H13B H 0.4109 0.8582 0.291 0.081(9) Uiso 1 1 calc R
C14 C 0.5375(7) 0.8913(3) 0.3806(8) 0.052(2) Uani 1 1 d .
H14A H 0.5503 0.9209 0.401 0.081(9) Uiso 1 1 calc R
H14B H 0.599 0.8828 0.3264 0.081(9) Uiso 1 1 calc R
C2*1 C -0.1820(6) 0.81888(18) 0.1864(5) 0.065(3) Uani 1 1 d G
H2*1 H -0.1925 0.8383 0.1252 0.079 Uiso 1 1 calc R
C3*1 C -0.2783(4) 0.7993(2) 0.2380(7) 0.078(3) Uani 1 1 d G
H3*1 H -0.3533 0.8056 0.2113 0.093 Uiso 1 1 calc R
C4*1 C -0.2626(6) 0.7703(2) 0.3295(7) 0.083(4) Uani 1 1 d G
H4*1 H -0.3271 0.7572 0.364 0.1 Uiso 1 1 calc R
C5*1 C -0.1506(7) 0.76081(19) 0.3694(5) 0.088(4) Uani 1 1 d G
H5*1 H -0.1401 0.7414 0.4306 0.106 Uiso 1 1 calc R
C6*1 C -0.0543(5) 0.7804(2) 0.3178(6) 0.068(3) Uani 1 1 d G
H6*1 H 0.0207 0.7741 0.3445 0.082 Uiso 1 1 calc R
C1*1 C -0.0700(4) 0.80942(18) 0.2263(6) 0.048(2) Uani 1 1 d G
C2*2 C 0.2434(6) 0.79902(18) 0.2799(5) 0.062(3) Uani 1 1 d G
H2*2 H 0.2218 0.8155 0.3448 0.074 Uiso 1 1 calc R
C3*2 C 0.3408(6) 0.7728(2) 0.2869(6) 0.069(3) Uani 1 1 d G
H3*2 H 0.3844 0.7716 0.3564 0.083 Uiso 1 1 calc R
C4*2 C 0.3730(5) 0.74815(19) 0.1898(8) 0.088(4) Uani 1 1 d G
H4*2 H 0.4382 0.7306 0.1945 0.105 Uiso 1 1 calc R
C5*2 C 0.3078(7) 0.7498(2) 0.0859(6) 0.091(4) Uani 1 1 d G
H5*2 H 0.3293 0.7334 0.021 0.109 Uiso 1 1 calc R
C6*2 C 0.2103(6) 0.7761(2) 0.0789(5) 0.078(3) Uani 1 1 d G
H6*2 H 0.1667 0.7772 0.0094 0.093 Uiso 1 1 calc R
C1*2 C 0.1782(5) 0.80068(17) 0.1759(6) 0.050(2) Uani 1 1 d G
C2*3 C 0.5812(6) 0.9218(2) 0.0244(7) 0.081(3) Uani 1 1 d G
H2*3 H 0.5925 0.9501 0.0445 0.097 Uiso 1 1 calc R
C3*3 C 0.6518(5) 0.9028(3) -0.0610(7) 0.116(5) Uani 1 1 d G
H3*3 H 0.7103 0.9185 -0.0979 0.139 Uiso 1 1 calc R
C4*3 C 0.6349(7) 0.8605(3) -0.0911(6) 0.115(6) Uani 1 1 d G
H4*3 H 0.6822 0.8478 -0.1482 0.138 Uiso 1 1 calc R
C5*3 C 0.5475(8) 0.8371(2) -0.0358(7) 0.107(5) Uani 1 1 d G
H5*3 H 0.5362 0.8087 -0.056 0.128 Uiso 1 1 calc R
C6*3 C 0.4769(6) 0.8560(2) 0.0495(6) 0.075(3) Uani 1 1 d G
H6*3 H 0.4184 0.8403 0.0865 0.09 Uiso 1 1 calc R
C1*3 C 0.4938(5) 0.8983(2) 0.0796(5) 0.055(2) Uani 1 1 d G
C2*4 C 0.7060(6) 0.91791(19) 0.6081(6) 0.071(3) Uani 1 1 d G
H2*4 H 0.6498 0.9384 0.5917 0.085 Uiso 1 1 calc R
C3*4 C 0.8115(7) 0.9296(2) 0.6600(6) 0.088(4) Uani 1 1 d G
H3*4 H 0.8258 0.9579 0.6783 0.105 Uiso 1 1 calc R
C4*4 C 0.8956(5) 0.8989(3) 0.6845(6) 0.101(4) Uani 1 1 d G
H4*4 H 0.9662 0.9068 0.7192 0.121 Uiso 1 1 calc R
C5*4 C 0.8742(5) 0.8566(3) 0.6571(7) 0.096(4) Uani 1 1 d G
H5*4 H 0.9304 0.8361 0.6735 0.116 Uiso 1 1 calc R
C6*4 C 0.7687(6) 0.84496(18) 0.6052(6) 0.071(3) Uani 1 1 d G
H6*4 H 0.7544 0.8166 0.5869 0.085 Uiso 1 1 calc R
C1*4 C 0.6846(5) 0.8756(2) 0.5807(6) 0.051(2) Uani 1 1 d G
C2*5 C 0.3833(6) 0.91788(17) 0.6072(6) 0.067(3) Uani 1 1 d G
H2*5 H 0.4129 0.938 0.5547 0.081 Uiso 1 1 calc R
C3*5 C 0.2909(6) 0.92837(19) 0.6818(7) 0.084(4) Uani 1 1 d G
H3*5 H 0.2587 0.9555 0.6792 0.1 Uiso 1 1 calc R
C4*5 C 0.2467(5) 0.8984(3) 0.7604(6) 0.078(3) Uani 1 1 d G
H4*5 H 0.1849 0.9054 0.8103 0.094 Uiso 1 1 calc R
C5*5 C 0.2949(6) 0.8579(2) 0.7643(6) 0.101(4) Uani 1 1 d G
H5*5 H 0.2653 0.8378 0.8168 0.121 Uiso 1 1 calc R
C6*5 C 0.3873(6) 0.84740(16) 0.6897(6) 0.078(3) Uani 1 1 d G
H6*5 H 0.4195 0.8203 0.6923 0.093 Uiso 1 1 calc R
C1*5 C 0.4315(5) 0.87740(19) 0.6112(5) 0.046(2) Uani 1 1 d G

loop_
_atom_site_aniso_label
_atom_site_aniso_U_11
_atom_site_aniso_U_22
_atom_site_aniso_U_33
_atom_site_aniso_U_23
_atom_site_aniso_U_13
_atom_site_aniso_U_12
Fe1 0.0365(6) 0.0509(7) 0.0778(9) -0.0049(7) 0.0094(8) 0.0006(7)
P1 0.0476(13) 0.0536(14) 0.0514(14) -0.0053(13) 0.0016(13) -0.0063(12)
P2 0.0346(11) 0.0534(14) 0.0497(15) 0.0056(12) 0.0026(11) -0.0046(11)
P3 0.0422(13) 0.0523(14) 0.0457(14) -0.0013(12) 0.0012(12) -0.0017(12)
B1 0.088(11) 0.095(9) 0.055(7) -0.006(7) -0.003(7) -0.024(8)
B2 0.049(6) 0.073(7) 0.100(10) 0.020(8) -0.011(8) -0.013(6)
O1 0.068(4) 0.050(3) 0.072(4) -0.013(3) 0.008(4) -0.005(3)
C1 0.037(4) 0.047(5) 0.048(5) -0.002(4) 0.005(5) 0.007(4)
C2 0.034(4) 0.048(5) 0.049(6) -0.006(5) -0.006(5) -0.001(4)
C3 0.044(5) 0.064(6) 0.058(6) -0.016(6) 0.005(5) -0.006(5)
C4 0.053(6) 0.068(6) 0.050(5) -0.006(5) 0.015(5) 0.003(5)
C5 0.042(5) 0.057(6) 0.060(6) -0.008(5) 0.006(5) -0.010(4)
C6 0.064(8) 0.102(10) 0.103(11) 0.006(9) 0.003(8) 0.039(8)
C7 0.064(7) 0.059(6) 0.123(11) 0.000(8) 0.003(9) 0.014(6)
C8 0.116(12) 0.109(11) 0.114(11) 0.020(10) 0.055(11) 0.052(10)
C9 0.040(8) 0.084(12) 0.36(4) 0.03(2) 0.001(16) 0.005(8)
C10 0.089(14) 0.113(15) 0.22(2) -0.078(17) -0.096(14) 0.054(12)
C11 0.038(5) 0.058(5) 0.047(5) -0.004(5) 0.000(5) 0.003(4)
C12 0.047(6) 0.080(7) 0.056(6) 0.009(5) -0.001(5) 0.007(5)
C13 0.041(5) 0.065(6) 0.039(5) 0.003(5) 0.006(4) -0.005(4)
C14 0.041(5) 0.060(6) 0.053(6) 0.005(5) 0.007(5) -0.005(4)
C2*1 0.057(6) 0.052(6) 0.087(8) 0.007(6) -0.003(6) -0.001(5)
C3*1 0.053(6) 0.079(8) 0.101(10) -0.018(8) 0.015(7) -0.009(6)
C4*1 0.085(9) 0.075(8) 0.090(9) 0.007(7) 0.035(8) -0.018(7)
C5*1 0.088(9) 0.081(8) 0.095(9) 0.019(7) 0.022(8) -0.014(7)
C6*1 0.058(6) 0.070(6) 0.076(7) 0.007(6) 0.001(6) -0.008(6)
C1*1 0.053(6) 0.036(4) 0.057(6) -0.012(5) 0.012(5) -0.009(4)
C2*2 0.060(6) 0.057(6) 0.069(7) -0.007(6) 0.007(6) -0.001(5)
C3*2 0.064(7) 0.058(6) 0.087(8) 0.000(6) 0.000(7) 0.010(5)
C4*2 0.081(8) 0.055(6) 0.127(11) -0.008(8) 0.016(9) 0.016(6)
C5*2 0.087(9) 0.081(8) 0.104(10) -0.039(8) 0.013(8) 0.019(7)
C6*2 0.083(8) 0.073(7) 0.077(8) -0.035(7) 0.001(7) 0.002(7)
C1*2 0.050(5) 0.038(5) 0.061(6) -0.011(5) 0.006(5) -0.015(4)
C2*3 0.046(6) 0.135(10) 0.061(7) 0.026(7) 0.013(6) 0.004(7)
C3*3 0.061(8) 0.208(17) 0.078(10) 0.027(11) 0.023(8) 0.024(10)
C4*3 0.076(10) 0.225(18) 0.045(7) 0.010(10) 0.018(7) 0.068(11)
C5*3 0.102(10) 0.140(11) 0.077(8) -0.011(9) 0.012(8) 0.058(10)
C6*3 0.071(8) 0.091(8) 0.064(7) -0.003(6) 0.005(6) 0.026(7)
C1*3 0.038(5) 0.082(7) 0.045(5) 0.015(5) 0.007(5) 0.004(6)
C2*4 0.063(7) 0.082(8) 0.067(7) -0.008(7) -0.005(6) -0.010(6)
C3*4 0.062(7) 0.131(10) 0.070(7) -0.006(8) -0.001(6) -0.030(8)
C4*4 0.045(7) 0.165(13) 0.093(10) 0.016(10) 0.000(7) -0.025(8)
C5*4 0.043(7) 0.162(13) 0.084(9) 0.043(9) -0.005(6) 0.017(8)
C6*4 0.057(7) 0.094(8) 0.063(7) 0.013(6) 0.008(6) 0.014(6)
C1*4 0.048(6) 0.063(6) 0.042(5) -0.001(5) 0.005(5) -0.004(5)
C2*5 0.072(7) 0.058(6) 0.073(7) 0.004(6) 0.022(6) -0.003(6)
C3*5 0.090(8) 0.077(8) 0.084(8) -0.015(7) 0.033(7) 0.012(7)
C4*5 0.057(6) 0.118(9) 0.060(7) -0.009(7) 0.014(6) 0.008(7)
C5*5 0.094(9) 0.102(9) 0.106(10) 0.017(8) 0.063(9) 0.006(7)
C6*5 0.079(7) 0.072(7) 0.082(8) 0.015(6) 0.034(7) -0.001(6)
C1*5 0.035(5) 0.055(5) 0.049(5) 0.001(5) -0.002(4) -0.003(4)

loop_
_atom_type_symbol
_atom_type_description
_atom_type_scat_dispersion_real
_atom_type_scat_dispersion_imag
_atom_type_scat_source
C C 0.0033 0.0016 'International Tables Vol C Tables 4.2.6.8 and 6.1.1.4'
H H 0 0 'International Tables Vol C Tables 4.2.6.8 and 6.1.1.4'
B B 0.0013 0.0007 'International Tables Vol C Tables 4.2.6.8 and 6.1.1.4'
Fe Fe 0.3463 0.8444 'International Tables Vol C Tables 4.2.6.8 and 6.1.1.4'
O O 0.0106 0.006 'International Tables Vol C Tables 4.2.6.8 and 6.1.1.4'
P P 0.1023 0.0942 'International Tables Vol C Tables 4.2.6.8 and 6.1.1.4'

loop_
_geom_angle_atom_site_label_1
_geom_angle_atom_site_label_2
_geom_angle_atom_site_label_3
_geom_angle
C9 Fe1 C10 38.3(8)
C9 Fe1 C7 64.4(6)
C10 Fe1 C7 66.9(6)
C9 Fe1 C5 108.7(7)
C10 Fe1 C5 126.5(7)
C7 Fe1 C5 151.2(5)
C9 Fe1 C8 39.4(7)
C10 Fe1 C8 67.2(7)
C7 Fe1 C8 39.1(5)
C5 Fe1 C8 117.2(5)
C9 Fe1 C6 64.7(8)
C10 Fe1 C6 40.8(6)
C7 Fe1 C6 39.0(5)
C5 Fe1 C6 166.2(6)
C8 Fe1 C6 66.2(6)
C9 Fe1 C4 123.7(9)
C10 Fe1 C4 160.0(8)
C7 Fe1 C4 117.8(5)
C5 Fe1 C4 40.3(3)
C8 Fe1 C4 103.5(5)
C6 Fe1 C4 153.4(6)
C9 Fe1 C1 123.4(6)
C10 Fe1 C1 111.5(6)
C7 Fe1 C1 166.4(5)
C5 Fe1 C1 41.1(3)
C8 Fe1 C1 154.1(6)
C6 Fe1 C1 131.0(5)
C4 Fe1 C1 68.7(3)
C9 Fe1 C3 159.1(9)
C10 Fe1 C3 159.4(8)
C7 Fe1 C3 107.8(4)
C5 Fe1 C3 68.1(4)
C8 Fe1 C3 122.1(6)
C6 Fe1 C3 122.6(5)
C4 Fe1 C3 40.5(3)
C1 Fe1 C3 68.7(4)
C9 Fe1 C2 159.1(9)
C10 Fe1 C2 125.6(7)
C7 Fe1 C2 128.0(4)
C5 Fe1 C2 68.7(3)
C8 Fe1 C2 160.9(6)
C6 Fe1 C2 112.8(4)
C4 Fe1 C2 68.5(4)
C1 Fe1 C2 40.9(3)
C3 Fe1 C2 40.8(3)
C1 P1 C1*1 104.9(3)
C1 P1 C1*2 104.4(3)
C1*1 P1 C1*2 105.8(3)
C1 P1 B1 117.5(5)
C1*1 P1 B1 111.5(5)
C1*2 P1 B1 111.9(5)
C1*3 P2 C13 103.6(4)
C1*3 P2 C11 104.8(4)
C13 P2 C11 106.3(4)
C1*3 P2 B2 113.2(5)
C13 P2 B2 111.6(5)
C11 P2 B2 116.3(5)
O1 P3 C1*5 111.8(3)
O1 P3 C14 113.7(4)
C1*5 P3 C14 106.5(4)
O1 P3 C1*4 113.0(4)
C1*5 P3 C1*4 107.3(3)
C14 P3 C1*4 103.9(4)
C5 C1 C2 107.6(8)
C5 C1 P1 125.8(6)
C2 C1 P1 126.5(6)
C5 C1 Fe1 68.9(5)
C2 C1 Fe1 70.9(4)
P1 C1 Fe1 127.3(4)
C3 C2 C1 106.5(8)
C3 C2 C11 126.6(7)
C1 C2 C11 126.3(7)
C3 C2 Fe1 68.5(5)
C1 C2 Fe1 68.2(4)
C11 C2 Fe1 135.0(6)
C4 C3 C2 108.7(8)
C4 C3 Fe1 69.4(5)
C2 C3 Fe1 70.7(5)
C5 C4 C3 108.3(8)
C5 C4 Fe1 69.3(5)
C3 C4 Fe1 70.1(5)
C4 C5 C1 108.9(8)
C4 C5 Fe1 70.3(5)
C1 C5 Fe1 70.1(5)
C7 C6 C10 107.3(15)
C7 C6 Fe1 70.1(7)
C10 C6 Fe1 68.9(9)
C6 C7 C8 110.0(13)
C6 C7 Fe1 70.9(7)
C8 C7 Fe1 70.7(7)
C7 C8 C9 104.6(15)
C7 C8 Fe1 70.3(7)
C9 C8 Fe1 69.4(8)
C10 C9 C8 113.2(19)
C10 C9 Fe1 71.1(9)
C8 C9 Fe1 71.1(9)
C9 C10 C6 104.7(17)
C9 C10 Fe1 70.6(11)
C6 C10 Fe1 70.3(8)
C2 C11 C12 115.2(7)
C2 C11 P2 111.7(6)
C12 C11 P2 109.0(6)
C14 C13 P2 113.0(6)
C13 C14 P3 112.9(6)
C3*1 C2*1 C1*1 120
C2*1 C3*1 C4*1 120
C5*1 C4*1 C3*1 120
C4*1 C5*1 C6*1 120
C1*1 C6*1 C5*1 120
C6*1 C1*1 C2*1 120
C6*1 C1*1 P1 120.9(4)
C2*1 C1*1 P1 119.0(4)
C3*2 C2*2 C1*2 120
C2*2 C3*2 C4*2 120
C5*2 C4*2 C3*2 120
C4*2 C5*2 C6*2 120
C1*2 C6*2 C5*2 120
C6*2 C1*2 C2*2 120
C6*2 C1*2 P1 118.5(4)
C2*2 C1*2 P1 121.4(4)
C3*3 C2*3 C1*3 120
C2*3 C3*3 C4*3 120
C5*3 C4*3 C3*3 120
C4*3 C5*3 C6*3 120
C5*3 C6*3 C1*3 120
C6*3 C1*3 C2*3 120
C6*3 C1*3 P2 120.4(4)
C2*3 C1*3 P2 119.6(4)
C3*4 C2*4 C1*4 120
C4*4 C3*4 C2*4 120
C5*4 C4*4 C3*4 120
C4*4 C5*4 C6*4 120
C1*4 C6*4 C5*4 120
C6*4 C1*4 C2*4 120
C6*4 C1*4 P3 119.1(4)
C2*4 C1*4 P3 120.9(4)
C3*5 C2*5 C1*5 120
C4*5 C3*5 C2*5 120
C3*5 C4*5 C5*5 120
C4*5 C5*5 C6*5 120
C1*5 C6*5 C5*5 120
C6*5 C1*5 C2*5 120
C6*5 C1*5 P3 116.0(4)
C2*5 C1*5 P3 123.9(4)

loop_
_geom_bond_atom_site_label_1
_geom_bond_atom_site_label_2
_geom_bond_distance
Fe1 C9 2.008(14)
Fe1 C10 2.014(15)
Fe1 C7 2.024(10)
Fe1 C5 2.023(9)
Fe1 C8 2.029(12)
Fe1 C6 2.033(12)
Fe1 C4 2.037(9)
Fe1 C1 2.039(8)
Fe1 C3 2.047(9)
Fe1 C2 2.076(8)
P1 C1 1.793(9)
P1 C1*1 1.819(5)
P1 C1*2 1.826(5)
P1 B1 1.923(12)
P2 C1*3 1.802(6)
P2 C13 1.811(8)
P2 C11 1.848(9)
P2 B2 1.910(11)
P3 O1 1.470(6)
P3 C1*5 1.806(5)
P3 C14 1.814(9)
P3 C1*4 1.815(6)
C1 C5 1.426(12)
C1 C2 1.440(11)
C2 C3 1.438(12)
C2 C11 1.505(12)
C3 C4 1.412(12)
C4 C5 1.400(11)
C6 C7 1.354(17)
C6 C10 1.41(2)
C7 C8 1.356(17)
C8 C9 1.36(2)
C9 C10 1.32(3)
C11 C12 1.551(11)
C13 C14 1.519(11)
C2*1 C3*1 1.39
C2*1 C1*1 1.39
C3*1 C4*1 1.39
C4*1 C5*1 1.39
C5*1 C6*1 1.39
C6*1 C1*1 1.39
C2*2 C3*2 1.39
C2*2 C1*2 1.39
C3*2 C4*2 1.39
C4*2 C5*2 1.39
C5*2 C6*2 1.39
C6*2 C1*2 1.39
C2*3 C3*3 1.39
C2*3 C1*3 1.39
C3*3 C4*3 1.39
C4*3 C5*3 1.39
C5*3 C6*3 1.39
C6*3 C1*3 1.39
C2*4 C3*4 1.39
C2*4 C1*4 1.39
C3*4 C4*4 1.39
C4*4 C5*4 1.39
C5*4 C6*4 1.39
C6*4 C1*4 1.39
C2*5 C3*5 1.39
C2*5 C1*5 1.39
C3*5 C4*5 1.39
C4*5 C5*5 1.39
C5*5 C6*5 1.39
C6*5 C1*5 1.39
